data_4340326
loop_
_publ_author_name
'He, Yuan-Chun'
'Yang, Jin'
'Liu, Ying-Ying'
'Ma, Jian-Fang'

_publ_section_title
;
 Series of solvent-induced single-crystal to single-crystal
 transformations with different sizes of solvent molecules.
;
_journal_issue 14
_journal_name_full 'Inorganic chemistry'
_journal_page_first 7527
_journal_page_last 7533
_journal_paper_doi 10.1021/ic5008457
_journal_volume 53
_journal_year 2014
_chemical_formula_moiety 'C12 H24 Cu N10 O8'
_chemical_formula_sum 'C12 H24 Cu N10 O8'
_chemical_formula_weight 499.77
_chemical_name_systematic
;
 ?
;
_space_group_IT_number 2
_symmetry_cell_setting triclinic
_symmetry_space_group_name_Hall '-P 1'
_symmetry_space_group_name_H-M 'P -1'
_atom_sites_solution_hydrogens geom
_atom_sites_solution_primary direct
_atom_sites_solution_secondary difmap
_audit_creation_method SHELXL-97
_cell_angle_alpha 85.104(10)
_cell_angle_beta 82.417(9)
_cell_angle_gamma 73.058(12)
_cell_formula_units_Z 1
_cell_length_a 6.8770(9)
_cell_length_b 8.0910(11)
_cell_length_c 9.7240(10)
_cell_measurement_reflns_used 819
_cell_measurement_temperature 293(2)
_cell_measurement_theta_max 29.0368
_cell_measurement_theta_min 3.1099
_cell_volume 512.42(12)
_computing_cell_refinement CrysAlis
_computing_data_collection 'CrysAlis (Oxford Diffraction, 2006)'
_computing_data_reduction CrysAlis
_computing_structure_refinement 'SHELXL-97 (Sheldrick, 2008)'
_computing_structure_solution 'SHELXL-97 (Sheldrick, 2008)'
_diffrn_ambient_temperature 293(2)
_diffrn_detector_area_resol_mean 10.0
_diffrn_measured_fraction_theta_full 0.974
_diffrn_measured_fraction_theta_max 0.974
_diffrn_measurement_device_type 'Oxford Diffraction Gemini R Ultra'
_diffrn_measurement_method '\w scan'
_diffrn_radiation_monochromator graphite
_diffrn_radiation_source 'fine-focus sealed tube'
_diffrn_radiation_type MoK\a
_diffrn_radiation_wavelength 0.71069
_diffrn_reflns_av_R_equivalents 0.0575
_diffrn_reflns_av_sigmaI/netI 0.0877
_diffrn_reflns_limit_h_max 8
_diffrn_reflns_limit_h_min -6
_diffrn_reflns_limit_k_max 9
_diffrn_reflns_limit_k_min -9
_diffrn_reflns_limit_l_max 11
_diffrn_reflns_limit_l_min -11
_diffrn_reflns_number 3359
_diffrn_reflns_theta_full 25.00
_diffrn_reflns_theta_max 25.02
_diffrn_reflns_theta_min 3.12
_exptl_absorpt_coefficient_mu 1.130
_exptl_absorpt_correction_T_max 0.8764
_exptl_absorpt_correction_T_min 0.8225
_exptl_absorpt_correction_type multi-scan
_exptl_absorpt_process_details
;
CrysAlis (Oxford Diffraction, 2006) 
;
_exptl_crystal_colour blue
_exptl_crystal_density_diffrn 1.620
_exptl_crystal_density_method 'not measured'
_exptl_crystal_description block
_exptl_crystal_F_000 259
_exptl_crystal_size_max 0.18
_exptl_crystal_size_mid 0.16
_exptl_crystal_size_min 0.12
_refine_diff_density_max 0.852
_refine_diff_density_min -0.763
_refine_diff_density_rms 0.114
_refine_ls_extinction_method none
_refine_ls_goodness_of_fit_ref 1.053
_refine_ls_hydrogen_treatment mixed
_refine_ls_matrix_type full
_refine_ls_number_parameters 166
_refine_ls_number_reflns 1769
_refine_ls_number_restraints 8
_refine_ls_restrained_S_all 1.050
_refine_ls_R_factor_all 0.0919
_refine_ls_R_factor_gt 0.0677
_refine_ls_shift/su_max 0.000
_refine_ls_shift/su_mean 0.000
_refine_ls_structure_factor_coef Fsqd
_refine_ls_weighting_details 'calc w=1/[\s^2^(Fo^2^)+(0.0691P)^2^+0.0000P] where P=(Fo^2^+2Fc^2^)/3'
_refine_ls_weighting_scheme calc
_refine_ls_wR_factor_gt 0.1404
_refine_ls_wR_factor_ref 0.1557
_reflns_number_gt 1333
_reflns_number_total 1769
_reflns_threshold_expression >2\s(I)
_cod_data_source_file ic5008457_si_002.cif
_cod_data_source_block Compound-(1h)
_cod_depositor_comments 'Adding full bibliography for 4340318--4340326.cif.'
_cod_original_cell_volume 512.43(11)
_cod_database_code 4340326

loop_
_symmetry_equiv_pos_as_xyz
'x, y, z'
'-x, -y, -z'

loop_
_atom_site_label
_atom_site_type_symbol
_atom_site_fract_x
_atom_site_fract_y
_atom_site_fract_z
_atom_site_U_iso_or_equiv
_atom_site_adp_type
_atom_site_occupancy
_atom_site_symmetry_multiplicity
_atom_site_calc_flag
_atom_site_refinement_flags
Cu1 Cu 0.0000 0.0000 0.0000 0.0391(4) Uani 1 2 d S
C1 C 0.1278(8) -0.3317(6) -0.1347(5) 0.0384(12) Uani 1 1 d .
H1 H 0.1198 -0.3750 -0.0431 0.046 Uiso 1 1 calc R
C2 C 0.1813(8) -0.4467(6) -0.2391(5) 0.0408(12) Uani 1 1 d .
H2 H 0.2083 -0.5647 -0.2171 0.049 Uiso 1 1 calc R
C3 C 0.1949(7) -0.3873(6) -0.3762(5) 0.0345(11) Uani 1 1 d .
C4 C 0.1561(8) -0.2099(6) -0.4019(5) 0.0389(12) Uani 1 1 d .
H4 H 0.1662 -0.1637 -0.4926 0.047 Uiso 1 1 calc R
C5 C 0.1027(7) -0.1034(6) -0.2924(5) 0.0382(12) Uani 1 1 d .
H5 H 0.0761 0.0152 -0.3118 0.046 Uiso 1 1 calc R
C6 C 0.2512(7) -0.5067(6) -0.4906(5) 0.0339(11) Uani 1 1 d .
N1 N 0.0867(6) -0.1604(5) -0.1592(4) 0.0367(10) Uani 1 1 d .
N2 N 0.3085(7) -0.6792(5) -0.4691(4) 0.0425(11) Uani 1 1 d .
N3 N 0.3441(6) -0.7373(6) -0.5981(4) 0.0435(11) Uani 1 1 d .
N4 N 0.3093(7) -0.6085(6) -0.6888(4) 0.0430(11) Uani 1 1 d .
N5 N 0.2485(6) -0.4590(5) -0.6238(4) 0.0406(10) Uani 1 1 d .
O1W O -0.2159(6) -0.1077(5) 0.0680(4) 0.0546(11) Uani 1 1 d D
H1B H -0.314(8) -0.076(9) 0.138(5) 0.082 Uiso 1 1 d D
H1A H -0.269(9) -0.171(7) 0.020(6) 0.082 Uiso 1 1 d D
O2W O -0.2510(6) 0.2064(5) -0.1452(4) 0.0463(9) Uani 1 1 d D
H2B H -0.234(10) 0.279(6) -0.218(5) 0.069 Uiso 1 1 d D
H2A H -0.322(8) 0.153(7) -0.188(6) 0.069 Uiso 1 1 d D
O3W O 0.3713(6) 0.3214(5) 0.0329(4) 0.0539(10) Uani 1 1 d D
H3A H 0.370(10) 0.345(8) 0.122(2) 0.081 Uiso 1 1 d D
H3B H 0.504(4) 0.282(9) 0.000(7) 0.081 Uiso 1 1 d D
O4W O 0.5092(6) 0.0612(5) -0.2838(3) 0.0449(9) Uani 1 1 d D
H4B H 0.558(9) -0.030(5) -0.337(5) 0.067 Uiso 1 1 d D
H4A H 0.457(9) 0.142(6) -0.349(4) 0.067 Uiso 1 1 d D

loop_
_atom_site_aniso_label
_atom_site_aniso_U_11
_atom_site_aniso_U_22
_atom_site_aniso_U_33
_atom_site_aniso_U_23
_atom_site_aniso_U_13
_atom_site_aniso_U_12
Cu1 0.0474(6) 0.0428(5) 0.0335(5) -0.0204(4) -0.0029(4) -0.0181(4)
C1 0.051(3) 0.043(3) 0.027(2) -0.006(2) -0.010(2) -0.019(2)
C2 0.052(3) 0.033(2) 0.038(3) -0.011(2) -0.006(2) -0.011(2)
C3 0.028(2) 0.046(3) 0.034(3) -0.016(2) -0.006(2) -0.011(2)
C4 0.043(3) 0.046(3) 0.030(3) -0.007(2) -0.008(2) -0.015(2)
C5 0.045(3) 0.038(3) 0.035(3) -0.008(2) -0.009(2) -0.014(2)
C6 0.027(2) 0.040(3) 0.038(3) -0.014(2) -0.008(2) -0.009(2)
N1 0.038(2) 0.040(2) 0.035(2) -0.0101(19) -0.0049(18) -0.0137(18)
N2 0.052(3) 0.043(2) 0.035(2) -0.0186(19) -0.0110(19) -0.010(2)
N3 0.045(3) 0.048(2) 0.041(2) -0.023(2) -0.008(2) -0.011(2)
N4 0.051(3) 0.048(3) 0.035(2) -0.020(2) -0.010(2) -0.014(2)
N5 0.048(3) 0.048(2) 0.033(2) -0.016(2) -0.0120(19) -0.015(2)
O1W 0.064(3) 0.067(3) 0.048(2) -0.0342(19) 0.0136(19) -0.043(2)
O2W 0.054(2) 0.051(2) 0.039(2) -0.0109(17) -0.0143(18) -0.0166(18)
O3W 0.061(2) 0.070(3) 0.043(2) -0.027(2) -0.008(2) -0.030(2)
O4W 0.061(2) 0.044(2) 0.0326(19) -0.0142(16) -0.0074(17) -0.0148(18)

loop_
_atom_type_symbol
_atom_type_description
_atom_type_scat_dispersion_real
_atom_type_scat_dispersion_imag
_atom_type_scat_source
C C 0.0030 0.0020 'International Tables Vol C Tables 4.2.6.8 and 6.1.1.4'
H H 0.0000 0.0000 'International Tables Vol C Tables 4.2.6.8 and 6.1.1.4'
Cu Cu 0.3200 1.2650 'International Tables Vol C Tables 4.2.6.8 and 6.1.1.4'
N N 0.0060 0.0030 'International Tables Vol C Tables 4.2.6.8 and 6.1.1.4'
O O 0.0110 0.0060 'International Tables Vol C Tables 4.2.6.8 and 6.1.1.4'

loop_
_geom_angle_atom_site_label_1
_geom_angle_atom_site_label_2
_geom_angle_atom_site_label_3
_geom_angle
_geom_angle_site_symmetry_1
_geom_angle_site_symmetry_3
O1W Cu1 O1W 180.00(19) . 2
O1W Cu1 N1 90.42(15) . 2
O1W Cu1 N1 89.58(15) 2 2
O1W Cu1 N1 89.58(15) . .
O1W Cu1 N1 90.42(15) 2 .
N1 Cu1 N1 180.0(3) 2 .
O1W Cu1 O2W 92.51(16) . 2
O1W Cu1 O2W 87.49(16) 2 2
N1 Cu1 O2W 88.77(14) 2 2
N1 Cu1 O2W 91.23(14) . 2
O1W Cu1 O2W 87.49(16) . .
O1W Cu1 O2W 92.51(16) 2 .
N1 Cu1 O2W 91.23(14) 2 .
N1 Cu1 O2W 88.77(14) . .
O2W Cu1 O2W 180.0(3) 2 .
N1 C1 C2 122.9(5) . .
N1 C1 H1 118.5 . .
C2 C1 H1 118.5 . .
C1 C2 C3 120.2(5) . .
C1 C2 H2 119.9 . .
C3 C2 H2 119.9 . .
C2 C3 C4 117.0(4) . .
C2 C3 C6 121.6(4) . .
C4 C3 C6 121.3(5) . .
C5 C4 C3 119.4(5) . .
C5 C4 H4 120.3 . .
C3 C4 H4 120.3 . .
N1 C5 C4 123.7(5) . .
N1 C5 H5 118.1 . .
C4 C5 H5 118.1 . .
N5 C6 N2 112.2(4) . .
N5 C6 C3 125.0(4) . .
N2 C6 C3 122.7(4) . .
C1 N1 C5 116.7(4) . .
C1 N1 Cu1 120.4(3) . .
C5 N1 Cu1 122.9(3) . .
C6 N2 N3 103.5(4) . .
N4 N3 N2 110.2(4) . .
N3 N4 N5 109.7(4) . .
C6 N5 N4 104.4(4) . .
Cu1 O1W H1B 128(5) . .
Cu1 O1W H1A 127(4) . .
H1B O1W H1A 101(6) . .
Cu1 O2W H2B 132(4) . .
Cu1 O2W H2A 112(4) . .
H2B O2W H2A 95(6) . .
H3A O3W H3B 106(7) . .
H4B O4W H4A 99(5) . .

loop_
_geom_bond_atom_site_label_1
_geom_bond_atom_site_label_2
_geom_bond_distance
_geom_bond_site_symmetry_2
Cu1 O1W 1.949(4) .
Cu1 O1W 1.949(4) 2
Cu1 N1 2.021(4) 2
Cu1 N1 2.021(4) .
Cu1 O2W 2.514(4) 2
Cu1 O2W 2.514(4) .
C1 N1 1.338(6) .
C1 C2 1.377(7) .
C1 H1 0.9300 .
C2 C3 1.378(7) .
C2 H2 0.9300 .
C3 C4 1.389(7) .
C3 C6 1.473(7) .
C4 C5 1.371(7) .
C4 H4 0.9300 .
C5 N1 1.339(6) .
C5 H5 0.9300 .
C6 N5 1.321(6) .
C6 N2 1.341(6) .
N2 N3 1.344(5) .
N3 N4 1.294(6) .
N4 N5 1.343(5) .
O1W H1B 0.893(10) .
O1W H1A 0.895(10) .
O2W H2B 0.900(10) .
O2W H2A 0.896(10) .
O3W H3A 0.897(10) .
O3W H3B 0.897(10) .
O4W H4B 0.897(10) .
O4W H4A 0.899(10) .

loop_
_geom_torsion_atom_site_label_1
_geom_torsion_atom_site_label_2
_geom_torsion_atom_site_label_3
_geom_torsion_atom_site_label_4
_geom_torsion
_geom_torsion_site_symmetry_1
N1 C1 C2 C3 0.1(8) .
C1 C2 C3 C4 1.1(8) .
C1 C2 C3 C6 -179.8(5) .
C2 C3 C4 C5 -1.4(8) .
C6 C3 C4 C5 179.5(5) .
C3 C4 C5 N1 0.6(8) .
C2 C3 C6 N5 173.3(5) .
C4 C3 C6 N5 -7.7(8) .
C2 C3 C6 N2 -5.6(8) .
C4 C3 C6 N2 173.5(5) .
C2 C1 N1 C5 -0.9(8) .
C2 C1 N1 Cu1 177.9(4) .
C4 C5 N1 C1 0.6(8) .
C4 C5 N1 Cu1 -178.2(4) .
O1W Cu1 N1 C1 -53.2(4) .
O1W Cu1 N1 C1 126.8(4) 2
N1 Cu1 N1 C1 -38(96) 2
O2W Cu1 N1 C1 39.3(4) 2
O2W Cu1 N1 C1 -140.7(4) .
O1W Cu1 N1 C5 125.5(4) .
O1W Cu1 N1 C5 -54.5(4) 2
N1 Cu1 N1 C5 141(96) 2
O2W Cu1 N1 C5 -142.0(4) 2
O2W Cu1 N1 C5 38.0(4) .
N5 C6 N2 N3 0.7(6) .
C3 C6 N2 N3 179.6(4) .
C6 N2 N3 N4 -0.3(6) .
N2 N3 N4 N5 -0.1(6) .
N2 C6 N5 N4 -0.7(6) .
C3 C6 N5 N4 -179.7(4) .
N3 N4 N5 C6 0.5(5) .
